data_7219287
loop_
_publ_author_name
'Xia, Jiangbin'
'Tusy, Chuong'
'Peng, Kai'
'Huang, Lili'

_publ_section_title
;
 Effect of Flexible Linker Length in 3,4-Ethylenedioxythiophene
 Derivatives for Solid State Polymerization
;
_journal_name_full 'RSC Adv.'
_journal_paper_doi 10.1039/C4RA14915G
_journal_year 2015
_chemical_formula_sum 'C18 H21 I2 N O4 S2'
_chemical_formula_weight 633.28
_chemical_name_common Butyl-bis-(7-iodo-2,3-dihydro-thieno[3,4-b][1,4]dioxin-5-ylmethyl)-amine
_chemical_name_systematic I2-3-alkyl-EDOT
_space_group_IT_number 114
_symmetry_cell_setting tetragonal
_symmetry_space_group_name_Hall 'P -4 2n'
_symmetry_space_group_name_H-M 'P -4 21 c'
_atom_sites_solution_hydrogens geom
_atom_sites_solution_primary direct
_atom_sites_solution_secondary difmap
_audit_block_doi 10.5517/cc13g4zp
_audit_creation_method SHELXL-97
_audit_update_record
;
2014-09-28 deposited with the CCDC.
2015-01-09 downloaded from the CCDC.
;
_cell_angle_alpha 90.00
_cell_angle_beta 90.00
_cell_angle_gamma 90.00
_cell_formula_units_Z 8
_cell_length_a 23.3143(14)
_cell_length_b 23.3143(14)
_cell_length_c 8.1165(5)
_cell_measurement_reflns_used 9845
_cell_measurement_temperature 296(2)
_cell_measurement_theta_max 28.39
_cell_measurement_theta_min 2.66
_cell_volume 4411.8(5)
_computing_cell_refinement 'Bruker SAINT'
_computing_data_collection 'Bruker APEX2'
_computing_data_reduction 'Bruker SAINT'
_computing_molecular_graphics 'Bruker SHELXTL'
_computing_publication_material 'Bruker SHELXTL'
_computing_structure_refinement 'SHELXL-97 (Sheldrick, 1997)'
_computing_structure_solution 'SHELXS-97 (Sheldrick, 1990)'
_diffrn_ambient_temperature 296(2)
_diffrn_measured_fraction_theta_full 0.997
_diffrn_measured_fraction_theta_max 0.997
_diffrn_measurement_device_type 'Bruker APEX-II CCD'
_diffrn_measurement_method '\f and \w scans'
_diffrn_radiation_monochromator graphite
_diffrn_radiation_source 'fine-focus sealed tube'
_diffrn_radiation_type MoK\a
_diffrn_radiation_wavelength 0.71073
_diffrn_reflns_av_R_equivalents 0.0377
_diffrn_reflns_av_sigmaI/netI 0.0257
_diffrn_reflns_limit_h_max 33
_diffrn_reflns_limit_h_min -33
_diffrn_reflns_limit_k_max 28
_diffrn_reflns_limit_k_min -33
_diffrn_reflns_limit_l_max 11
_diffrn_reflns_limit_l_min -11
_diffrn_reflns_number 47909
_diffrn_reflns_theta_full 30.55
_diffrn_reflns_theta_max 30.55
_diffrn_reflns_theta_min 1.24
_diffrn_standards_number 0
_exptl_absorpt_coefficient_mu 3.063
_exptl_absorpt_correction_T_max 0.7493
_exptl_absorpt_correction_T_min 0.7100
_exptl_absorpt_correction_type none
_exptl_crystal_density_diffrn 1.907
_exptl_crystal_density_meas 0
_exptl_crystal_density_method 'not measured'
_exptl_crystal_F_000 2448
_exptl_crystal_size_max 0.12
_exptl_crystal_size_mid 0.10
_exptl_crystal_size_min 0.10
_refine_diff_density_max 0.445
_refine_diff_density_min -0.378
_refine_diff_density_rms 0.076
_refine_ls_abs_structure_details 'Flack H D (1983), Acta Cryst. A39, 876-881'
_refine_ls_abs_structure_Flack 0.00
_refine_ls_extinction_method none
_refine_ls_goodness_of_fit_ref 1.027
_refine_ls_hydrogen_treatment mixed
_refine_ls_matrix_type full
_refine_ls_number_parameters 264
_refine_ls_number_reflns 6749
_refine_ls_number_restraints 6
_refine_ls_restrained_S_all 1.027
_refine_ls_R_factor_all 0.0344
_refine_ls_R_factor_gt 0.0269
_refine_ls_shift/su_max 0.003
_refine_ls_shift/su_mean 0.000
_refine_ls_structure_factor_coef Fsqd
_refine_ls_weighting_details 'calc w=1/[\s^2^(Fo^2^)+(0.0322P)^2^+1.5746P] where P=(Fo^2^+2Fc^2^)/3'
_refine_ls_weighting_scheme calc
_refine_ls_wR_factor_gt 0.0644
_refine_ls_wR_factor_ref 0.0680
_reflns_number_gt 5949
_reflns_number_total 6749
_reflns_threshold_expression >2sigma(I)
_cod_data_source_file c4ra14915g2.cif
_cod_data_source_block e:\131209d\work\mo_131209d_0m
_cod_depositor_comments
;
The following automatic conversions were performed:

'_symmetry_cell_setting' value 'Tetragonal' changed to 'tetragonal'
according to
/usr/data/users/saulius/crontab/automatic-downloads/rss-feeds/RSC/lib/dictionaries/cif_core.dic
dictionary named 'cif_core.dic' version 2.4.2 from 2011-04-26.

Automatic conversion script
Id: cif_fix_values 2935 2014-11-11 08:27:57Z andrius 
;
_cod_original_sg_symbol_H-M P-42(1)c
_cod_database_code 7219287

loop_
_symmetry_equiv_pos_as_xyz
'x, y, z'
'-x, -y, z'
'y, -x, -z'
'-y, x, -z'
'-x+1/2, y+1/2, -z+1/2'
'x+1/2, -y+1/2, -z+1/2'
'-y+1/2, -x+1/2, z+1/2'
'y+1/2, x+1/2, z+1/2'

loop_
_atom_site_label
_atom_site_type_symbol
_atom_site_fract_x
_atom_site_fract_y
_atom_site_fract_z
_atom_site_U_iso_or_equiv
_atom_site_adp_type
_atom_site_occupancy
_atom_site_symmetry_multiplicity
_atom_site_calc_flag
_atom_site_refinement_flags
_atom_site_disorder_assembly
_atom_site_disorder_group
C1' C 0.2348(7) 0.8136(5) 1.2414(19) 0.052(3) Uani 0.469(15) 1 d PD A 2
H1C H 0.2136 0.8424 1.3028 0.063 Uiso 0.469(15) 1 calc PR A 2
H1D H 0.2715 0.8087 1.2957 0.063 Uiso 0.469(15) 1 calc PR A 2
C2' C 0.2025(4) 0.7578(5) 1.2520(13) 0.063(3) Uani 0.469(15) 1 d PD A 2
H2C H 0.2235 0.7277 1.1960 0.076 Uiso 0.469(15) 1 calc PR A 2
H2D H 0.1973 0.7468 1.3662 0.076 Uiso 0.469(15) 1 calc PR A 2
C1 C 0.2463(5) 0.7988(6) 1.2174(19) 0.059(3) Uani 0.531(15) 1 d PD A 1
H1A H 0.2721 0.8144 1.2996 0.070 Uiso 0.531(15) 1 calc PR A 1
H1B H 0.2604 0.7613 1.1854 0.070 Uiso 0.531(15) 1 calc PR A 1
C2 C 0.1870(4) 0.7931(5) 1.2897(10) 0.062(3) Uani 0.531(15) 1 d PD A 1
H2A H 0.1889 0.7700 1.3890 0.074 Uiso 0.531(15) 1 calc PR A 1
H2B H 0.1727 0.8307 1.3199 0.074 Uiso 0.531(15) 1 calc PR A 1
C3 C 0.19912(13) 0.82725(13) 0.9776(4) 0.0386(6) Uani 1 1 d . A .
C4 C 0.15114(13) 0.79268(12) 1.0242(4) 0.0367(6) Uani 1 1 d . A .
C5 C 0.10988(12) 0.78953(13) 0.9069(4) 0.0365(6) Uani 1 1 d . . .
C6 C 0.19252(13) 0.85013(14) 0.8254(4) 0.0420(7) Uani 1 1 d . . .
C7 C 0.05440(12) 0.75654(13) 0.9058(4) 0.0377(6) Uani 1 1 d . . .
H7A H 0.0615 0.7173 0.8719 0.045 Uiso 1 1 calc R . .
H7B H 0.0382 0.7559 1.0158 0.045 Uiso 1 1 calc R . .
C8 C -0.03003(12) 0.74323(13) 0.7367(4) 0.0407(7) Uani 1 1 d . . .
H8A H -0.0620 0.7645 0.6907 0.049 Uiso 1 1 calc R . .
H8B H -0.0441 0.7220 0.8313 0.049 Uiso 1 1 calc R . .
C9 C -0.00835(12) 0.70175(12) 0.6105(4) 0.0338(6) Uani 1 1 d . . .
C10 C -0.03345(12) 0.65165(12) 0.5634(3) 0.0317(5) Uani 1 1 d . . .
C11 C -0.00394(12) 0.62330(12) 0.4341(3) 0.0325(5) Uani 1 1 d . . .
C12 C 0.04226(12) 0.65272(13) 0.3813(3) 0.0339(6) Uani 1 1 d . . .
C13 C -0.06349(16) 0.54445(14) 0.4756(4) 0.0497(8) Uani 1 1 d . . .
H13A H -0.0451 0.5275 0.5711 0.060 Uiso 1 1 calc R . .
H13B H -0.0820 0.5139 0.4143 0.060 Uiso 1 1 calc R . .
C14 C -0.10794(14) 0.58669(16) 0.5317(4) 0.0476(8) Uani 1 1 d . . .
H14A H -0.1260 0.6041 0.4364 0.057 Uiso 1 1 calc R . .
H14B H -0.1373 0.5668 0.5943 0.057 Uiso 1 1 calc R . .
C15 C -0.01240(13) 0.83512(13) 0.8667(4) 0.0401(6) Uani 1 1 d . . .
H15A H 0.0164 0.8550 0.9314 0.048 Uiso 1 1 calc R . .
H15B H -0.0427 0.8231 0.9410 0.048 Uiso 1 1 calc R . .
C16 C -0.03706(18) 0.87622(16) 0.7421(4) 0.0550(8) Uani 1 1 d . . .
H16A H -0.0067 0.8887 0.6685 0.066 Uiso 1 1 calc R . .
H16B H -0.0656 0.8563 0.6765 0.066 Uiso 1 1 calc R . .
C17 C -0.0642(2) 0.92801(17) 0.8201(6) 0.0676(11) Uani 1 1 d . . .
H17A H -0.0351 0.9486 0.8817 0.081 Uiso 1 1 calc R . .
H17B H -0.0931 0.9152 0.8979 0.081 Uiso 1 1 calc R . .
C18 C -0.0919(3) 0.9689(2) 0.7007(9) 0.105(2) Uani 1 1 d . . .
H18A H -0.0633 0.9837 0.6267 0.158 Uiso 1 1 calc R . .
H18B H -0.1090 1.0001 0.7603 0.158 Uiso 1 1 calc R . .
H18C H -0.1209 0.9491 0.6389 0.158 Uiso 1 1 calc R . .
I1 I 0.246799(11) 0.905264(12) 0.70277(4) 0.06424(8) Uani 1 1 d . . .
I2 I 0.099515(9) 0.623424(9) 0.20555(3) 0.04669(6) Uani 1 1 d . . .
N1 N 0.01389(9) 0.78371(10) 0.7915(3) 0.0339(4) Uani 1 1 d . . .
O1 O 0.24518(10) 0.83569(12) 1.0768(3) 0.0552(6) Uani 1 1 d D . .
O2 O 0.14737(11) 0.76661(11) 1.1739(3) 0.0532(6) Uani 1 1 d D . .
O3 O -0.02055(10) 0.57133(9) 0.3727(3) 0.0430(5) Uani 1 1 d . . .
O4 O -0.08249(9) 0.63077(10) 0.6325(3) 0.0415(5) Uani 1 1 d . . .
S1 S 0.12856(3) 0.82970(4) 0.73624(10) 0.04486(17) Uani 1 1 d . . .
S2 S 0.05135(3) 0.71578(3) 0.48985(10) 0.03761(15) Uani 1 1 d . . .

loop_
_atom_site_aniso_label
_atom_site_aniso_U_11
_atom_site_aniso_U_22
_atom_site_aniso_U_33
_atom_site_aniso_U_23
_atom_site_aniso_U_13
_atom_site_aniso_U_12
C1' 0.049(7) 0.048(6) 0.060(7) 0.007(5) -0.020(5) 0.003(5)
C2' 0.074(6) 0.054(6) 0.062(6) 0.011(4) -0.029(4) -0.003(4)
C1 0.046(5) 0.061(7) 0.069(7) 0.010(6) -0.025(5) 0.007(4)
C2 0.076(5) 0.065(6) 0.044(4) 0.013(4) -0.018(4) -0.012(4)
C3 0.0338(14) 0.0396(15) 0.0424(16) -0.0021(12) -0.0052(12) -0.0016(11)
C4 0.0372(14) 0.0355(14) 0.0375(14) -0.0013(11) -0.0033(12) -0.0015(11)
C5 0.0356(14) 0.0366(14) 0.0374(14) -0.0012(11) -0.0023(11) -0.0018(11)
C6 0.0363(14) 0.0466(16) 0.0430(17) -0.0007(13) 0.0008(12) -0.0075(12)
C7 0.0351(14) 0.0369(14) 0.0413(15) 0.0029(12) -0.0026(12) -0.0055(11)
C8 0.0291(12) 0.0444(15) 0.0487(17) -0.0177(13) 0.0028(11) -0.0015(11)
C9 0.0293(12) 0.0390(14) 0.0331(14) -0.0067(11) -0.0016(10) 0.0047(10)
C10 0.0318(12) 0.0368(13) 0.0265(12) -0.0004(10) -0.0018(10) 0.0013(10)
C11 0.0377(13) 0.0348(13) 0.0249(11) -0.0009(10) -0.0017(10) 0.0048(11)
C12 0.0346(13) 0.0383(14) 0.0289(13) -0.0018(11) 0.0009(10) 0.0048(11)
C13 0.067(2) 0.0416(16) 0.0403(17) -0.0052(14) 0.0136(16) -0.0158(15)
C14 0.0469(17) 0.0581(19) 0.0377(16) -0.0096(14) 0.0049(13) -0.0168(14)
C15 0.0390(15) 0.0389(15) 0.0425(15) -0.0103(12) 0.0035(12) -0.0018(12)
C16 0.067(2) 0.0497(18) 0.0480(18) -0.0030(15) 0.0021(15) 0.0126(17)
C17 0.089(3) 0.052(2) 0.062(2) 0.0047(19) 0.010(2) 0.022(2)
C18 0.133(5) 0.081(3) 0.101(4) 0.013(4) 0.009(5) 0.051(3)
I1 0.05941(14) 0.07604(17) 0.05726(14) 0.01045(14) 0.00451(13) -0.02861(12)
I2 0.05371(12) 0.04510(10) 0.04126(10) 0.00088(9) 0.01734(9) 0.00839(8)
N1 0.0288(10) 0.0364(11) 0.0365(11) -0.0067(11) -0.0017(10) 0.0005(8)
O1 0.0439(12) 0.0665(16) 0.0552(15) 0.0027(13) -0.0149(11) -0.0124(11)
O2 0.0560(14) 0.0586(14) 0.0449(14) 0.0152(11) -0.0135(11) -0.0142(11)
O3 0.0578(14) 0.0383(11) 0.0329(10) -0.0083(9) 0.0091(10) -0.0092(9)
O4 0.0408(11) 0.0506(12) 0.0329(10) -0.0084(9) 0.0073(8) -0.0103(9)
S1 0.0421(4) 0.0561(4) 0.0364(4) 0.0065(3) -0.0062(3) -0.0099(3)
S2 0.0316(3) 0.0373(3) 0.0440(4) -0.0055(3) 0.0029(3) 0.0002(3)

loop_
_atom_type_symbol
_atom_type_description
_atom_type_scat_dispersion_real
_atom_type_scat_dispersion_imag
_atom_type_scat_source
C C 0.0033 0.0016 'International Tables Vol C Tables 4.2.6.8 and 6.1.1.4'
H H 0.0000 0.0000 'International Tables Vol C Tables 4.2.6.8 and 6.1.1.4'
N N 0.0061 0.0033 'International Tables Vol C Tables 4.2.6.8 and 6.1.1.4'
O O 0.0106 0.0060 'International Tables Vol C Tables 4.2.6.8 and 6.1.1.4'
S S 0.1246 0.1234 'International Tables Vol C Tables 4.2.6.8 and 6.1.1.4'
I I -0.4742 1.8119 'International Tables Vol C Tables 4.2.6.8 and 6.1.1.4'

loop_
_geom_angle_atom_site_label_1
_geom_angle_atom_site_label_2
_geom_angle_atom_site_label_3
_geom_angle
O1 C1' C2' 116.2(11)
O1 C1' H1C 108.2
C2' C1' H1C 108.2
O1 C1' H1D 108.2
C2' C1' H1D 108.2
H1C C1' H1D 107.4
O2 C2' C1' 107.3(10)
O2 C2' H2C 110.3
C1' C2' H2C 110.3
O2 C2' H2D 110.3
C1' C2' H2D 110.3
H2C C2' H2D 108.5
O1 C1 C2 110.4(8)
O1 C1 H1A 109.6
C2 C1 H1A 109.6
O1 C1 H1B 109.6
C2 C1 H1B 109.6
H1A C1 H1B 108.1
O2 C2 C1 111.6(10)
O2 C2 H2A 109.3
C1 C2 H2A 109.3
O2 C2 H2B 109.3
C1 C2 H2B 109.3
H2A C2 H2B 108.0
C6 C3 O1 125.0(3)
C6 C3 C4 112.0(3)
O1 C3 C4 123.0(3)
C5 C4 O2 123.8(3)
C5 C4 C3 113.6(3)
O2 C4 C3 122.6(3)
C4 C5 C7 129.9(3)
C4 C5 S1 110.8(2)
C7 C5 S1 119.3(2)
C3 C6 S1 111.9(2)
C3 C6 I1 128.1(2)
S1 C6 I1 120.04(18)
N1 C7 C5 109.6(2)
N1 C7 H7A 109.7
C5 C7 H7A 109.7
N1 C7 H7B 109.7
C5 C7 H7B 109.7
H7A C7 H7B 108.2
N1 C8 C9 112.9(2)
N1 C8 H8A 109.0
C9 C8 H8A 109.0
N1 C8 H8B 109.0
C9 C8 H8B 109.0
H8A C8 H8B 107.8
C10 C9 C8 127.0(3)
C10 C9 S2 110.4(2)
C8 C9 S2 122.4(2)
C9 C10 O4 123.5(2)
C9 C10 C11 113.5(3)
O4 C10 C11 123.0(3)
C12 C11 O3 124.2(3)
C12 C11 C10 112.7(3)
O3 C11 C10 123.1(3)
C11 C12 S2 111.7(2)
C11 C12 I2 124.5(2)
S2 C12 I2 123.61(16)
O3 C13 C14 111.6(3)
O3 C13 H13A 109.3
C14 C13 H13A 109.3
O3 C13 H13B 109.3
C14 C13 H13B 109.3
H13A C13 H13B 108.0
O4 C14 C13 110.9(3)
O4 C14 H14A 109.5
C13 C14 H14A 109.5
O4 C14 H14B 109.5
C13 C14 H14B 109.5
H14A C14 H14B 108.1
N1 C15 C16 113.4(3)
N1 C15 H15A 108.9
C16 C15 H15A 108.9
N1 C15 H15B 108.9
C16 C15 H15B 108.9
H15A C15 H15B 107.7
C17 C16 C15 112.9(3)
C17 C16 H16A 109.0
C15 C16 H16A 109.0
C17 C16 H16B 109.0
C15 C16 H16B 109.0
H16A C16 H16B 107.8
C16 C17 C18 114.7(4)
C16 C17 H17A 108.6
C18 C17 H17A 108.6
C16 C17 H17B 108.6
C18 C17 H17B 108.6
H17A C17 H17B 107.6
C17 C18 H18A 109.5
C17 C18 H18B 109.5
H18A C18 H18B 109.5
C17 C18 H18C 109.5
H18A C18 H18C 109.5
H18B C18 H18C 109.5
C8 N1 C7 111.4(2)
C8 N1 C15 111.0(2)
C7 N1 C15 110.9(2)
C3 O1 C1 113.6(7)
C3 O1 C1' 111.3(7)
C1 O1 C1' 19.1(7)
C4 O2 C2' 113.4(5)
C4 O2 C2 110.3(4)
C2' O2 C2 38.2(4)
C11 O3 C13 111.7(2)
C10 O4 C14 111.5(2)
C6 S1 C5 91.79(15)
C12 S2 C9 91.67(14)

loop_
_geom_bond_atom_site_label_1
_geom_bond_atom_site_label_2
_geom_bond_distance
C1' O1 1.452(14)
C1' C2' 1.506(9)
C1' H1C 0.9700
C1' H1D 0.9700
C2' O2 1.448(8)
C2' H2C 0.9700
C2' H2D 0.9700
C1 O1 1.428(12)
C1 C2 1.508(9)
C1 H1A 0.9700
C1 H1B 0.9700
C2 O2 1.455(8)
C2 H2A 0.9700
C2 H2B 0.9700
C3 C6 1.354(5)
C3 O1 1.356(4)
C3 C4 1.430(4)
C4 C5 1.356(4)
C4 O2 1.361(4)
C5 C7 1.505(4)
C5 S1 1.728(3)
C6 S1 1.725(3)
C6 I1 2.060(3)
C7 N1 1.468(4)
C7 H7A 0.9700
C7 H7B 0.9700
C8 N1 1.462(3)
C8 C9 1.497(4)
C8 H8A 0.9700
C8 H8B 0.9700
C9 C10 1.361(4)
C9 S2 1.733(3)
C10 O4 1.363(3)
C10 C11 1.418(4)
C11 C12 1.347(4)
C11 O3 1.366(4)
C12 S2 1.727(3)
C12 I2 2.070(3)
C13 O3 1.446(4)
C13 C14 1.500(5)
C13 H13A 0.9700
C13 H13B 0.9700
C14 O4 1.441(4)
C14 H14A 0.9700
C14 H14B 0.9700
C15 N1 1.478(4)
C15 C16 1.507(5)
C15 H15A 0.9700
C15 H15B 0.9700
C16 C17 1.503(5)
C16 H16A 0.9700
C16 H16B 0.9700
C17 C18 1.504(7)
C17 H17A 0.9700
C17 H17B 0.9700
C18 H18A 0.9600
C18 H18B 0.9600
C18 H18C 0.9600

loop_
_geom_hbond_atom_site_label_D
_geom_hbond_atom_site_label_H
_geom_hbond_atom_site_label_A
_geom_hbond_distance_DH
_geom_hbond_distance_HA
_geom_hbond_distance_DA
_geom_hbond_angle_DHA
_geom_hbond_site_symmetry_A
C14 H14A O4 0.97 2.52 3.285(4) 135.7 7_554
C13 H13A O3 0.97 2.53 3.277(4) 133.8 7

loop_
_geom_torsion_atom_site_label_1
_geom_torsion_atom_site_label_2
_geom_torsion_atom_site_label_3
_geom_torsion_atom_site_label_4
_geom_torsion
O1 C1' C2' O2 -59.4(16)
O1 C1 C2 O2 62.6(15)
C6 C3 C4 C5 0.7(4)
O1 C3 C4 C5 -179.6(3)
C6 C3 C4 O2 -178.0(3)
O1 C3 C4 O2 1.6(5)
O2 C4 C5 C7 -3.4(5)
C3 C4 C5 C7 177.9(3)
O2 C4 C5 S1 178.1(2)
C3 C4 C5 S1 -0.6(3)
O1 C3 C6 S1 179.8(3)
C4 C3 C6 S1 -0.5(4)
O1 C3 C6 I1 -2.2(5)
C4 C3 C6 I1 177.5(2)
C4 C5 C7 N1 156.3(3)
S1 C5 C7 N1 -25.3(3)
N1 C8 C9 C10 163.8(3)
N1 C8 C9 S2 -22.0(4)
C8 C9 C10 O4 -2.7(5)
S2 C9 C10 O4 -177.5(2)
C8 C9 C10 C11 176.7(3)
S2 C9 C10 C11 1.9(3)
C9 C10 C11 C12 -1.6(4)
O4 C10 C11 C12 177.8(3)
C9 C10 C11 O3 177.4(3)
O4 C10 C11 O3 -3.2(4)
O3 C11 C12 S2 -178.5(2)
C10 C11 C12 S2 0.5(3)
O3 C11 C12 I2 -3.2(4)
C10 C11 C12 I2 175.78(19)
O3 C13 C14 O4 -62.8(4)
N1 C15 C16 C17 179.4(3)
C15 C16 C17 C18 -177.3(5)
C9 C8 N1 C7 -76.2(3)
C9 C8 N1 C15 159.8(3)
C5 C7 N1 C8 157.7(3)
C5 C7 N1 C15 -78.2(3)
C16 C15 N1 C8 -76.3(4)
C16 C15 N1 C7 159.4(3)
C6 C3 O1 C1 -169.4(7)
C4 C3 O1 C1 10.9(7)
C6 C3 O1 C1' 170.1(6)
C4 C3 O1 C1' -9.6(7)
C2 C1 O1 C3 -41.1(14)
C2 C1 O1 C1' 46(3)
C2' C1' O1 C3 39.2(14)
C2' C1' O1 C1 -62(3)
C5 C4 O2 C2' 158.4(6)
C3 C4 O2 C2' -22.9(7)
C5 C4 O2 C2 -160.4(5)
C3 C4 O2 C2 18.2(6)
C1' C2' O2 C4 48.0(12)
C1' C2' O2 C2 -45.5(10)
C1 C2 O2 C4 -48.9(10)
C1 C2 O2 C2' 53.5(11)
C12 C11 O3 C13 167.4(3)
C10 C11 O3 C13 -11.5(4)
C14 C13 O3 C11 42.8(4)
C9 C10 O4 C14 164.0(3)
C11 C10 O4 C14 -15.4(4)
C13 C14 O4 C10 46.3(4)
C3 C6 S1 C5 0.1(3)
I1 C6 S1 C5 -178.02(19)
C4 C5 S1 C6 0.3(3)
C7 C5 S1 C6 -178.4(3)
C11 C12 S2 C9 0.5(2)
I2 C12 S2 C9 -174.82(18)
C10 C9 S2 C12 -1.4(2)
C8 C9 S2 C12 -176.4(3)
